data_7049881
loop_
_publ_author_name
'Gompa, Thaige P.'
'Rice, Natalie T.'
'Russo, Dominic R.'
'Aguirre Quintana, Luis M.'
'Yik, Brandon J.'
'Bacsa, John'
'La Pierre, Henry S.'

_publ_section_title
;
 Diethyl ether adducts of trivalent lanthanide iodides.
;
_journal_issue 23
_journal_name_full 'Dalton transactions (Cambridge, England : 2003)'
_journal_page_first 8030
_journal_page_last 8033
_journal_paper_doi 10.1039/c9dt00775j
_journal_volume 48
_journal_year 2019
_chemical_formula_moiety 'C20 H40 I2 O5 Tb, C8 H16 I4 O2 Tb'
_chemical_formula_sum 'C28 H56 I6 O7 Tb2'
_chemical_formula_weight 1583.96
_chemical_properties_physical Air-sensitive,Moisture-sensitive,Oxygen-sensitive
_space_group_crystal_system monoclinic
_space_group_IT_number 15
_space_group_name_Hall '-C 2yc'
_space_group_name_H-M_alt 'C 1 2/c 1'
_symmetry_space_group_name_Hall '-C 2yc'
_symmetry_space_group_name_H-M 'C 1 2/c 1'
_atom_sites_solution_hydrogens geom
_atom_sites_solution_primary dual
_audit_creation_date 2017-06-28
_audit_creation_method
;
Olex2 1.2-dev
(compiled 2017.06.21 svn.r3421 for OlexSys, GUI svn.r5355)
;
_audit_update_record
;
2019-02-19 deposited with the CCDC.    2019-04-29 downloaded from the CCDC.
;
_cell_angle_alpha 90
_cell_angle_beta 98.442(4)
_cell_angle_gamma 90
_cell_formula_units_Z 4
_cell_length_a 12.742(3)
_cell_length_b 12.016(3)
_cell_length_c 28.632(6)
_cell_measurement_reflns_used 9646
_cell_measurement_temperature 100(2)
_cell_measurement_theta_max 35.823
_cell_measurement_theta_min 2.342
_cell_volume 4336.3(17)
_computing_cell_refinement 'SAINT V8.38A (Bruker, 2016)'
_computing_data_collection 'APEX2 v2016.5-1 (Bruker, 2014)'
_computing_data_reduction 'SAINT V8.38A (Bruker, 2016)'
_computing_molecular_graphics 'Olex2 (Dolomanov et al., 2009)'
_computing_publication_material 'Olex2 (Dolomanov et al., 2009)'
_computing_structure_refinement 'SHELXL-2014 (Sheldrick, 2015)'
_computing_structure_solution 'SHELXT (Sheldrick, 2015)'
_diffrn_ambient_temperature 100(2)
_diffrn_detector_area_resol_mean 7.495
_diffrn_measured_fraction_theta_full 0.999
_diffrn_measured_fraction_theta_max 0.999
_diffrn_measurement_device_type 'Bruker D8 VENTURE diffractometer'
_diffrn_measurement_method '\f and \w scans'
_diffrn_radiation_monochromator 'multilayer mirror'
_diffrn_radiation_type MoK\a
_diffrn_radiation_wavelength 0.71073
_diffrn_reflns_av_R_equivalents 0.0486
_diffrn_reflns_av_unetI/netI 0.0393
_diffrn_reflns_Laue_measured_fraction_full 0.999
_diffrn_reflns_Laue_measured_fraction_max 0.999
_diffrn_reflns_limit_h_max 19
_diffrn_reflns_limit_h_min -19
_diffrn_reflns_limit_k_max 18
_diffrn_reflns_limit_k_min -18
_diffrn_reflns_limit_l_max 43
_diffrn_reflns_limit_l_min -44
_diffrn_reflns_number 35946
_diffrn_reflns_point_group_measured_fraction_full 0.999
_diffrn_reflns_point_group_measured_fraction_max 0.999
_diffrn_reflns_theta_full 25.242
_diffrn_reflns_theta_max 33.139
_diffrn_reflns_theta_min 2.342
_diffrn_source 'microfocus sealed tube'
_diffrn_source_current 1.4
_diffrn_source_voltage 50
_diffrn_standards_number 0
_exptl_absorpt_coefficient_mu 7.542
_exptl_absorpt_correction_T_max 0.7450
_exptl_absorpt_correction_T_min 0.3986
_exptl_absorpt_correction_type multi-scan
_exptl_absorpt_process_details
'SADABS-2016/2 (Bruker,2016/2) was used for absorption correction. wR2(int) was 0.1196 before and 0.0856 after correction. The Ratio of minimum to maximum transmission is 0.5350. The \l/2 correction factor is Not present.'
_exptl_crystal_colour colourless
_exptl_crystal_colour_primary colourless
_exptl_crystal_density_diffrn 2.426
_exptl_crystal_description prism
_exptl_crystal_F_000 2912
_exptl_crystal_recrystallization_method 'The material was recrystallised from --- by as supplied'
_exptl_crystal_size_max 0.183
_exptl_crystal_size_mid 0.124
_exptl_crystal_size_min 0.109
_refine_diff_density_max 1.908
_refine_diff_density_min -1.357
_refine_diff_density_rms 0.249
_refine_ls_extinction_method none
_refine_ls_goodness_of_fit_ref 1.083
_refine_ls_hydrogen_treatment constr
_refine_ls_matrix_type full
_refine_ls_number_parameters 197
_refine_ls_number_reflns 8278
_refine_ls_number_restraints 30
_refine_ls_restrained_S_all 1.085
_refine_ls_R_factor_all 0.0463
_refine_ls_R_factor_gt 0.0283
_refine_ls_shift/su_max 0.004
_refine_ls_shift/su_mean 0.000
_refine_ls_structure_factor_coef Fsqd
_refine_ls_weighting_details 'w=1/[\s^2^(Fo^2^)+(0.0128P)^2^+18.0819P] where P=(Fo^2^+2Fc^2^)/3'
_refine_ls_weighting_scheme calc
_refine_ls_wR_factor_gt 0.0538
_refine_ls_wR_factor_ref 0.0618
_reflns_Friedel_coverage 0.000
_reflns_number_gt 6594
_reflns_number_total 8278
_reflns_threshold_expression 'I > 2\s(I)'
_cod_data_source_file c9dt00775j2.cif
_cod_data_source_block tbi3thf3
_cod_depositor_comments 'Adding full bibliography for 7049875--7049882.cif.'
_cod_original_cell_volume 4336.3(16)
_cod_database_code 7049881
_shelx_shelxl_version_number 2014/7
_shelx_space_group_comment
;
The symmetry employed for this shelxl refinement is uniquely defined
by the following loop, which should always be used as a source of
symmetry information in preference to the above space-group names.
They are only intended as comments.
;
_shelx_estimated_absorpt_t_max 0.494
_shelx_estimated_absorpt_t_min 0.339
_olex2_refinement_description
;
1. Fixed Uiso
 At 1.2 times of:
  All C(H,H) groups
2. Rigid body (RIGU) restrains
 O4, C12, C11, C10, C9
 with sigma for 1-2 distances of 0.002 and sigma for 1-3 distances of 0.002
3.a Secondary CH2 refined with riding coordinates:
 C5(H5A,H5B), C12(H12A,H12B), C8(H8A,H8B), C13(H13A,H13B), C2(H2A,H2B), C3(H3A,
 H3B), C14(H14A,H14B), C1(H1A,H1B), C9(H9A,H9B), C4(H4A,H4B), C7(H7A,H7B),
 C11(H11A,H11B), C6(H6A,H6B), C10(H10A,H10B)
;
_olex2_diffrn_ambient_temperature_device 'Oxford Cryosystems'
_olex2_exptl_crystal_mounting_method 'The crystal was mounted on a loop with paratone oil'
_olex2_submission_original_sample_id TbI3THF3
_olex2_submission_special_instructions 'No special instructions were received'

loop_
_space_group_symop_operation_xyz
'x, y, z'
'-x, y, -z+1/2'
'x+1/2, y+1/2, z'
'-x+1/2, y+1/2, -z+1/2'
'-x, -y, -z'
'x, -y, z-1/2'
'-x+1/2, -y+1/2, -z'
'x+1/2, -y+1/2, z-1/2'

loop_
_atom_site_label
_atom_site_type_symbol
_atom_site_fract_x
_atom_site_fract_y
_atom_site_fract_z
_atom_site_U_iso_or_equiv
_atom_site_adp_type
_atom_site_occupancy
_atom_site_site_symmetry_order
_atom_site_calc_flag
_atom_site_refinement_flags_posn
_atom_site_refinement_flags_adp
_atom_site_refinement_flags_occupancy
Tb2 Tb 0.5000 0.49933(2) 0.2500 0.00873(4) Uani 1 2 d S T P
Tb1 Tb 0.0000 0.5000 0.5000 0.01092(4) Uani 1 2 d S T P
I2 I 0.08754(2) 0.59783(2) 0.59526(2) 0.01723(5) Uani 1 1 d . . .
I1 I 0.02972(2) 0.26697(2) 0.53796(2) 0.01776(5) Uani 1 1 d . . .
I3 I 0.28881(2) 0.49786(2) 0.28318(2) 0.01720(5) Uani 1 1 d . . .
O3 O 0.5000 0.6985(3) 0.2500 0.0137(6) Uani 1 2 d S T P
O2 O 0.45204(19) 0.33912(19) 0.20217(8) 0.0139(4) Uani 1 1 d . . .
O1 O 0.1728(2) 0.5042(2) 0.48332(9) 0.0162(5) Uani 1 1 d . . .
O4 O 0.5831(2) 0.5622(2) 0.32654(8) 0.0154(5) Uani 1 1 d . U .
C5 C 0.5227(3) 0.2517(3) 0.18893(13) 0.0182(7) Uani 1 1 d . . .
H5A H 0.5699 0.2238 0.2170 0.022 Uiso 1 1 calc R . .
H5B H 0.5668 0.2802 0.1658 0.022 Uiso 1 1 calc R . .
C12 C 0.6792(3) 0.6311(3) 0.33495(13) 0.0203(7) Uani 1 1 d . U .
H12A H 0.6794 0.6870 0.3096 0.024 Uiso 1 1 calc R . .
H12B H 0.7437 0.5845 0.3364 0.024 Uiso 1 1 calc R . .
C8 C 0.3422(3) 0.3135(3) 0.18141(12) 0.0162(6) Uani 1 1 d . . .
H8A H 0.3064 0.3805 0.1665 0.019 Uiso 1 1 calc R . .
H8B H 0.3013 0.2854 0.2058 0.019 Uiso 1 1 calc R . .
C13 C 0.4462(3) 0.7690(3) 0.28107(12) 0.0156(6) Uani 1 1 d . . .
H13A H 0.4621 0.7435 0.3142 0.019 Uiso 1 1 calc R . .
H13B H 0.3684 0.7676 0.2712 0.019 Uiso 1 1 calc R . .
C2 C 0.2760(3) 0.4699(3) 0.42367(13) 0.0201(7) Uani 1 1 d . . .
H2A H 0.2279 0.5005 0.3964 0.024 Uiso 1 1 calc R . .
H2B H 0.3276 0.4189 0.4122 0.024 Uiso 1 1 calc R . .
C3 C 0.3318(3) 0.5625(3) 0.45454(15) 0.0237(8) Uani 1 1 d . . .
H3A H 0.3512 0.6251 0.4350 0.028 Uiso 1 1 calc R . .
H3B H 0.3966 0.5343 0.4743 0.028 Uiso 1 1 calc R . .
C14 C 0.4899(3) 0.8845(3) 0.27572(12) 0.0176(7) Uani 1 1 d . . .
H14A H 0.5564 0.8966 0.2977 0.021 Uiso 1 1 calc R . .
H14B H 0.4377 0.9424 0.2812 0.021 Uiso 1 1 calc R . .
C1 C 0.2154(3) 0.4132(3) 0.45796(13) 0.0175(7) Uani 1 1 d . . .
H1A H 0.1574 0.3670 0.4412 0.021 Uiso 1 1 calc R . .
H1B H 0.2627 0.3653 0.4799 0.021 Uiso 1 1 calc R . .
C9 C 0.5449(4) 0.5423(4) 0.37201(12) 0.0246(8) Uani 1 1 d . U .
H9A H 0.5397 0.4615 0.3781 0.030 Uiso 1 1 calc R . .
H9B H 0.4742 0.5765 0.3721 0.030 Uiso 1 1 calc R . .
C4 C 0.2482(3) 0.5984(3) 0.48509(13) 0.0182(7) Uani 1 1 d . . .
H4A H 0.2816 0.6127 0.5180 0.022 Uiso 1 1 calc R . .
H4B H 0.2114 0.6668 0.4723 0.022 Uiso 1 1 calc R . .
C7 C 0.3521(3) 0.2249(3) 0.14485(13) 0.0198(7) Uani 1 1 d . . .
H7A H 0.3634 0.2582 0.1143 0.024 Uiso 1 1 calc R . .
H7B H 0.2885 0.1767 0.1398 0.024 Uiso 1 1 calc R . .
C11 C 0.6745(4) 0.6865(4) 0.38151(15) 0.0314(9) Uani 1 1 d . U .
H11A H 0.6288 0.7534 0.3777 0.038 Uiso 1 1 calc R . .
H11B H 0.7462 0.7077 0.3972 0.038 Uiso 1 1 calc R . .
C6 C 0.4491(3) 0.1609(3) 0.16728(14) 0.0220(8) Uani 1 1 d . . .
H6A H 0.4312 0.1088 0.1917 0.026 Uiso 1 1 calc R . .
H6B H 0.4813 0.1186 0.1433 0.026 Uiso 1 1 calc R . .
C10 C 0.6268(4) 0.5964(4) 0.40893(15) 0.0336(9) Uani 1 1 d . U .
H10A H 0.5931 0.6287 0.4349 0.040 Uiso 1 1 calc R . .
H10B H 0.6814 0.5420 0.4223 0.040 Uiso 1 1 calc R . .

loop_
_atom_site_aniso_label
_atom_site_aniso_U_11
_atom_site_aniso_U_22
_atom_site_aniso_U_33
_atom_site_aniso_U_23
_atom_site_aniso_U_13
_atom_site_aniso_U_12
Tb2 0.00931(9) 0.00897(8) 0.00795(9) 0.000 0.00133(7) 0.000
Tb1 0.00998(9) 0.01219(9) 0.01052(9) -0.00143(7) 0.00124(7) 0.00128(7)
I2 0.01803(11) 0.02086(10) 0.01201(9) -0.00384(8) -0.00049(8) -0.00032(8)
I1 0.01761(11) 0.01523(9) 0.02008(11) 0.00227(8) 0.00160(8) 0.00450(8)
I3 0.01294(10) 0.02122(10) 0.01845(11) -0.00234(8) 0.00566(8) -0.00095(8)
O3 0.0162(17) 0.0102(14) 0.0156(16) 0.000 0.0046(13) 0.000
O2 0.0128(11) 0.0122(10) 0.0159(11) -0.0030(9) -0.0003(9) 0.0014(8)
O1 0.0132(11) 0.0157(11) 0.0209(12) -0.0053(9) 0.0068(10) -0.0005(9)
O4 0.0188(12) 0.0166(11) 0.0097(10) -0.0027(8) -0.0011(9) -0.0012(9)
C5 0.0193(17) 0.0152(15) 0.0205(17) -0.0038(13) 0.0042(14) 0.0024(12)
C12 0.0205(16) 0.0169(15) 0.0218(15) -0.0054(12) -0.0028(12) -0.0004(12)
C8 0.0152(16) 0.0152(15) 0.0176(16) -0.0035(12) 0.0001(13) -0.0012(12)
C13 0.0173(16) 0.0135(14) 0.0168(16) -0.0023(12) 0.0046(13) -0.0003(12)
C2 0.0237(19) 0.0209(16) 0.0165(16) 0.0028(13) 0.0061(14) 0.0074(14)
C3 0.0174(18) 0.0228(17) 0.033(2) 0.0037(16) 0.0103(16) 0.0021(14)
C14 0.0195(17) 0.0119(14) 0.0218(17) -0.0029(12) 0.0041(14) -0.0020(12)
C1 0.0152(16) 0.0177(15) 0.0204(16) -0.0024(13) 0.0049(13) 0.0043(13)
C9 0.0315(19) 0.0321(19) 0.0105(14) -0.0025(13) 0.0039(13) 0.0029(15)
C4 0.0157(16) 0.0162(15) 0.0230(17) -0.0022(13) 0.0041(14) -0.0041(13)
C7 0.0208(18) 0.0179(16) 0.0199(17) -0.0083(13) 0.0007(14) -0.0060(14)
C11 0.0232(19) 0.039(2) 0.0286(18) -0.0180(15) -0.0062(15) 0.0051(15)
C6 0.027(2) 0.0123(15) 0.0279(19) -0.0052(14) 0.0099(16) -0.0015(14)
C10 0.029(2) 0.051(2) 0.0196(16) -0.0114(15) -0.0027(14) 0.0100(17)

loop_
_atom_type_symbol
_atom_type_description
_atom_type_scat_dispersion_real
_atom_type_scat_dispersion_imag
_atom_type_scat_source
C C 0.0033 0.0016 'International Tables Vol C Tables 4.2.6.8 and 6.1.1.4'
H H 0.0000 0.0000 'International Tables Vol C Tables 4.2.6.8 and 6.1.1.4'
I I -0.4742 1.8119 'International Tables Vol C Tables 4.2.6.8 and 6.1.1.4'
O O 0.0106 0.0060 'International Tables Vol C Tables 4.2.6.8 and 6.1.1.4'
Tb Tb -0.1723 4.1537 'International Tables Vol C Tables 4.2.6.8 and 6.1.1.4'

loop_
_geom_angle_atom_site_label_1
_geom_angle_atom_site_label_2
_geom_angle_atom_site_label_3
_geom_angle
_geom_angle_site_symmetry_1
_geom_angle_site_symmetry_3
I3 Tb2 I3 179.322(12) 2_655 .
O3 Tb2 I3 90.340(6) . .
O3 Tb2 I3 90.339(6) . 2_655
O3 Tb2 O4 71.75(6) . 2_655
O3 Tb2 O4 71.75(6) . .
O2 Tb2 I3 88.83(6) 2_655 .
O2 Tb2 I3 90.63(6) 2_655 2_655
O2 Tb2 I3 90.63(6) . .
O2 Tb2 I3 88.83(6) . 2_655
O2 Tb2 O3 143.68(6) 2_655 .
O2 Tb2 O3 143.68(6) . .
O2 Tb2 O2 72.64(11) 2_655 .
O2 Tb2 O4 71.95(8) . 2_655
O2 Tb2 O4 144.54(8) . .
O2 Tb2 O4 144.54(8) 2_655 2_655
O2 Tb2 O4 71.95(8) 2_655 .
O4 Tb2 I3 90.50(6) 2_655 2_655
O4 Tb2 I3 89.71(6) . 2_655
O4 Tb2 I3 90.50(6) . .
O4 Tb2 I3 89.71(6) 2_655 .
O4 Tb2 O4 143.50(12) 2_655 .
I2 Tb1 I2 180.0 . 5_566
I1 Tb1 I2 88.523(13) 5_566 .
I1 Tb1 I2 91.476(13) 5_566 5_566
I1 Tb1 I2 91.478(13) . .
I1 Tb1 I2 88.522(13) . 5_566
I1 Tb1 I1 180.0 . 5_566
O1 Tb1 I2 93.34(6) . 5_566
O1 Tb1 I2 86.66(6) . .
O1 Tb1 I2 93.34(6) 5_566 .
O1 Tb1 I2 86.66(6) 5_566 5_566
O1 Tb1 I1 88.76(6) 5_566 .
O1 Tb1 I1 91.24(6) . .
O1 Tb1 I1 88.75(6) . 5_566
O1 Tb1 I1 91.25(6) 5_566 5_566
O1 Tb1 O1 180.00(11) 5_566 .
C13 O3 Tb2 125.21(17) 2_655 .
C13 O3 Tb2 125.21(17) . .
C13 O3 C13 109.6(3) 2_655 .
C5 O2 Tb2 127.5(2) . .
C5 O2 C8 109.2(2) . .
C8 O2 Tb2 123.28(18) . .
C1 O1 Tb1 121.3(2) . .
C1 O1 C4 107.6(3) . .
C4 O1 Tb1 129.8(2) . .
C12 O4 Tb2 124.7(2) . .
C12 O4 C9 108.8(3) . .
C9 O4 Tb2 126.4(2) . .
O2 C5 H5A 110.8 . .
O2 C5 H5B 110.8 . .
O2 C5 C6 104.8(3) . .
H5A C5 H5B 108.9 . .
C6 C5 H5A 110.8 . .
C6 C5 H5B 110.8 . .
O4 C12 H12A 110.8 . .
O4 C12 H12B 110.8 . .
O4 C12 C11 104.8(3) . .
H12A C12 H12B 108.9 . .
C11 C12 H12A 110.8 . .
C11 C12 H12B 110.8 . .
O2 C8 H8A 110.8 . .
O2 C8 H8B 110.8 . .
O2 C8 C7 104.9(3) . .
H8A C8 H8B 108.8 . .
C7 C8 H8A 110.8 . .
C7 C8 H8B 110.8 . .
O3 C13 H13A 110.8 . .
O3 C13 H13B 110.8 . .
O3 C13 C14 104.9(3) . .
H13A C13 H13B 108.8 . .
C14 C13 H13A 110.8 . .
C14 C13 H13B 110.8 . .
H2A C2 H2B 109.4 . .
C3 C2 H2A 111.6 . .
C3 C2 H2B 111.6 . .
C1 C2 H2A 111.6 . .
C1 C2 H2B 111.6 . .
C1 C2 C3 101.1(3) . .
C2 C3 H3A 111.1 . .
C2 C3 H3B 111.1 . .
C2 C3 C4 103.3(3) . .
H3A C3 H3B 109.1 . .
C4 C3 H3A 111.1 . .
C4 C3 H3B 111.1 . .
C13 C14 C14 102.3(2) . 2_655
C13 C14 H14A 111.3 . .
C13 C14 H14B 111.3 . .
C14 C14 H14A 111.3 2_655 .
C14 C14 H14B 111.3 2_655 .
H14A C14 H14B 109.2 . .
O1 C1 C2 104.5(3) . .
O1 C1 H1A 110.9 . .
O1 C1 H1B 110.9 . .
C2 C1 H1A 110.9 . .
C2 C1 H1B 110.9 . .
H1A C1 H1B 108.9 . .
O4 C9 H9A 110.7 . .
O4 C9 H9B 110.7 . .
O4 C9 C10 105.2(3) . .
H9A C9 H9B 108.8 . .
C10 C9 H9A 110.7 . .
C10 C9 H9B 110.7 . .
O1 C4 C3 105.5(3) . .
O1 C4 H4A 110.6 . .
O1 C4 H4B 110.6 . .
C3 C4 H4A 110.6 . .
C3 C4 H4B 110.6 . .
H4A C4 H4B 108.8 . .
C8 C7 H7A 111.4 . .
C8 C7 H7B 111.4 . .
C8 C7 C6 102.1(3) . .
H7A C7 H7B 109.2 . .
C6 C7 H7A 111.4 . .
C6 C7 H7B 111.4 . .
C12 C11 H11A 111.3 . .
C12 C11 H11B 111.3 . .
C12 C11 C10 102.4(3) . .
H11A C11 H11B 109.2 . .
C10 C11 H11A 111.3 . .
C10 C11 H11B 111.3 . .
C5 C6 C7 103.0(3) . .
C5 C6 H6A 111.2 . .
C5 C6 H6B 111.2 . .
C7 C6 H6A 111.2 . .
C7 C6 H6B 111.2 . .
H6A C6 H6B 109.1 . .
C9 C10 H10A 111.1 . .
C9 C10 H10B 111.1 . .
C11 C10 C9 103.4(3) . .
C11 C10 H10A 111.1 . .
C11 C10 H10B 111.1 . .
H10A C10 H10B 109.0 . .

loop_
_geom_bond_atom_site_label_1
_geom_bond_atom_site_label_2
_geom_bond_distance
_geom_bond_site_symmetry_2
Tb2 I3 2.9824(6) 2_655
Tb2 I3 2.9824(6) .
Tb2 O3 2.393(3) .
Tb2 O2 2.389(2) 2_655
Tb2 O2 2.389(2) .
Tb2 O4 2.411(2) 2_655
Tb2 O4 2.411(2) .
Tb1 I2 3.0284(5) .
Tb1 I2 3.0285(5) 5_566
Tb1 I1 3.0074(6) 5_566
Tb1 I1 3.0073(6) .
Tb1 O1 2.321(2) .
Tb1 O1 2.321(2) 5_566
O3 C13 1.469(4) .
O3 C13 1.469(4) 2_655
O2 C5 1.469(4) .
O2 C8 1.470(4) .
O1 C1 1.460(4) .
O1 C4 1.480(4) .
O4 C12 1.468(4) .
O4 C9 1.475(4) .
C5 H5A 0.9900 .
C5 H5B 0.9900 .
C5 C6 1.511(5) .
C12 H12A 0.9900 .
C12 H12B 0.9900 .
C12 C11 1.499(5) .
C8 H8A 0.9900 .
C8 H8B 0.9900 .
C8 C7 1.511(5) .
C13 H13A 0.9900 .
C13 H13B 0.9900 .
C13 C14 1.512(5) .
C2 H2A 0.9900 .
C2 H2B 0.9900 .
C2 C3 1.530(6) .
C2 C1 1.499(5) .
C3 H3A 0.9900 .
C3 H3B 0.9900 .
C3 C4 1.536(5) .
C14 C14 1.532(7) 2_655
C14 H14A 0.9900 .
C14 H14B 0.9900 .
C1 H1A 0.9900 .
C1 H1B 0.9900 .
C9 H9A 0.9900 .
C9 H9B 0.9900 .
C9 C10 1.519(6) .
C4 H4A 0.9900 .
C4 H4B 0.9900 .
C7 H7A 0.9900 .
C7 H7B 0.9900 .
C7 C6 1.516(6) .
C11 H11A 0.9900 .
C11 H11B 0.9900 .
C11 C10 1.516(7) .
C6 H6A 0.9900 .
C6 H6B 0.9900 .
C10 H10A 0.9900 .
C10 H10B 0.9900 .
